data_7113278
loop_
_publ_author_name
'Zhang, Jing'
'Gembicky, Milan'
'Messerschmidt, Marc'
'Coppens, Philip'

_publ_section_title
;
 Hydrogen-bond quenching of photodecarbonylation in the solid state and
 recovery of reactivity by co-crystallization
;
_journal_coden_ASTM CHCOFS
_journal_issue 23
_journal_name_full
;
 Chemical Communications (Cambridge, United Kingdom)
;
_journal_page_first 2399
_journal_page_last 2401
_journal_paper_doi 10.1039/b700073a
_journal_year 2007
_chemical_formula_moiety 'C20 H24 O3, 0.5(C12 H18 O2)'
_chemical_formula_sum 'C26 H33 O4'
_chemical_formula_weight 409.52
_chemical_name_common 'MonoHOTMK, 4,4'-biscyclohexanone'
_space_group_IT_number 14
_symmetry_cell_setting monoclinic
_symmetry_space_group_name_Hall '-P 2ybc'
_symmetry_space_group_name_H-M 'P 1 21/c 1'
_atom_sites_solution_hydrogens geom
_atom_sites_solution_primary direct
_atom_sites_solution_secondary difmap
_audit_creation_method SHELXL-97
_cell_angle_alpha 90.00
_cell_angle_beta 92.9470(10)
_cell_angle_gamma 90.00
_cell_formula_units_Z 4
_cell_length_a 6.2893(2)
_cell_length_b 7.9701(2)
_cell_length_c 43.7044(11)
_cell_measurement_reflns_used 7288
_cell_measurement_temperature 90(2)
_cell_measurement_theta_max 28.261
_cell_measurement_theta_min 2.721
_cell_volume 2187.84(10)
_computing_cell_refinement 'Bruker SMART'
_computing_data_collection 'Bruker SMART'
_computing_data_reduction 'Bruker SAINT'
_computing_molecular_graphics 'Bruker SHELXTL'
_computing_publication_material 'Bruker SHELXTL'
_computing_structure_refinement 'SHELXL-97 (Sheldrick, 1997)'
_computing_structure_solution 'SHELXS-97 (Sheldrick, 1990)'
_diffrn_ambient_temperature 90(2)
_diffrn_measured_fraction_theta_full 0.988
_diffrn_measured_fraction_theta_max 0.988
_diffrn_measurement_device_type 'CCD area detector'
_diffrn_measurement_method 'phi and omega scans'
_diffrn_radiation_monochromator graphite
_diffrn_radiation_source 'fine-focus sealed tube'
_diffrn_radiation_type MoK\a
_diffrn_radiation_wavelength 0.71073
_diffrn_reflns_av_R_equivalents 0.0183
_diffrn_reflns_av_sigmaI/netI 0.0137
_diffrn_reflns_limit_h_max 7
_diffrn_reflns_limit_h_min -8
_diffrn_reflns_limit_k_max 10
_diffrn_reflns_limit_k_min -10
_diffrn_reflns_limit_l_max 57
_diffrn_reflns_limit_l_min -55
_diffrn_reflns_number 29627
_diffrn_reflns_theta_full 28.30
_diffrn_reflns_theta_max 28.30
_diffrn_reflns_theta_min 1.87
_exptl_absorpt_coefficient_mu 0.082
_exptl_absorpt_correction_T_max 0.992
_exptl_absorpt_correction_T_min 0.947
_exptl_absorpt_correction_type 'empirical SADABS'
_exptl_absorpt_process_details 'Blessing, R. (1995) Acta Crystallogr., A51, 33-38'
_exptl_crystal_colour colorless
_exptl_crystal_density_diffrn 1.243
_exptl_crystal_density_method 'not measured'
_exptl_crystal_description Block
_exptl_crystal_F_000 884
_exptl_crystal_size_max 0.15
_exptl_crystal_size_mid 0.12
_exptl_crystal_size_min 0.10
_refine_diff_density_max 0.414
_refine_diff_density_min -0.219
_refine_diff_density_rms 0.044
_refine_ls_extinction_method none
_refine_ls_goodness_of_fit_ref 1.037
_refine_ls_hydrogen_treatment mixed
_refine_ls_matrix_type full
_refine_ls_number_parameters 403
_refine_ls_number_reflns 5390
_refine_ls_number_restraints 0
_refine_ls_restrained_S_all 1.037
_refine_ls_R_factor_all 0.0443
_refine_ls_R_factor_gt 0.0409
_refine_ls_shift/su_max 0.001
_refine_ls_shift/su_mean 0.000
_refine_ls_structure_factor_coef Fsqd
_refine_ls_weighting_details 'calc w=1/[\s^2^(Fo^2^)+(0.0551P)^2^+0.9835P] where P=(Fo^2^+2Fc^2^)/3'
_refine_ls_weighting_scheme calc
_refine_ls_wR_factor_gt 0.1053
_refine_ls_wR_factor_ref 0.1077
_reflns_number_gt 4936
_reflns_number_total 5390
_reflns_threshold_expression >2sigma(I)
_cod_duplicate_entry 7101967
_cod_data_source_file b700073a.txt
_cod_data_source_block MonoHO-biscyclohexanone
_cod_depositor_comments
;
The following automatic conversions were performed:

'_symmetry_cell_setting' value 'Monoclinic' changed to 'monoclinic'
according to
/usr/data/users/saulius/automatic-downloads/retrospective/RSC/lib/dictionaries/cif_core.dic
dictionary named 'cif_core.dic' version 2.4.2 from 2011-04-26.

Automatic conversion script
Id: cif_fix_values 2281 2013-09-26 08:29:07Z andrius 
;
_cod_original_sg_symbol_H-M P2(1)/c
_cod_database_code 7113278

loop_
_symmetry_equiv_pos_as_xyz
'x, y, z'
'-x, y+1/2, -z+1/2'
'-x, -y, -z'
'x, -y-1/2, z-1/2'

loop_
_atom_site_label
_atom_site_type_symbol
_atom_site_fract_x
_atom_site_fract_y
_atom_site_fract_z
_atom_site_U_iso_or_equiv
_atom_site_adp_type
_atom_site_occupancy
_atom_site_symmetry_multiplicity
_atom_site_calc_flag
O1 O -0.36875(13) 0.28880(11) 0.15275(2) 0.02428(19) Uani 1 1 d
O2 O 0.30237(13) -0.17530(11) 0.253407(18) 0.02243(18) Uani 1 1 d
O3 O 0.07201(15) 0.79132(12) 0.047377(19) 0.0262(2) Uani 1 1 d
H3A H 0.195(3) 0.838(3) 0.0477(4) 0.047(5) Uiso 1 1 d
O4 O 0.44697(14) -0.03878(11) 0.04771(2) 0.0282(2) Uani 1 1 d
C1 C -0.17569(17) 0.28736(13) 0.15272(2) 0.0154(2) Uani 1 1 d
C2 C -0.06163(16) 0.12286(13) 0.14398(2) 0.0148(2) Uani 1 1 d
C3 C -0.05193(16) 0.45155(13) 0.16032(2) 0.0149(2) Uani 1 1 d
C4 C 0.09702(18) 0.15499(14) 0.11890(2) 0.0183(2) Uani 1 1 d
H4C H 0.146(2) 0.0470(19) 0.1109(3) 0.022(3) Uiso 1 1 d
H4B H 0.222(2) 0.220(2) 0.1259(3) 0.024(4) Uiso 1 1 d
H4A H 0.025(2) 0.2157(18) 0.1015(3) 0.021(3) Uiso 1 1 d
C5 C -0.23018(19) -0.00273(15) 0.13140(3) 0.0206(2) Uani 1 1 d
H5C H -0.305(3) 0.041(2) 0.1125(4) 0.030(4) Uiso 1 1 d
H5B H -0.155(2) -0.107(2) 0.1260(4) 0.028(4) Uiso 1 1 d
H5A H -0.334(2) -0.0287(19) 0.1470(3) 0.024(4) Uiso 1 1 d
C6 C -0.19701(19) 0.56911(14) 0.17808(3) 0.0198(2) Uani 1 1 d
H6C H -0.237(2) 0.517(2) 0.1973(4) 0.028(4) Uiso 1 1 d
H6B H -0.333(2) 0.5950(19) 0.1657(3) 0.023(4) Uiso 1 1 d
H6A H -0.120(3) 0.675(2) 0.1823(4) 0.030(4) Uiso 1 1 d
C7 C 0.15154(18) 0.42291(14) 0.18067(3) 0.0183(2) Uani 1 1 d
H7C H 0.222(2) 0.533(2) 0.1857(3) 0.024(4) Uiso 1 1 d
H7B H 0.260(2) 0.352(2) 0.1711(3) 0.027(4) Uiso 1 1 d
H7A H 0.113(2) 0.371(2) 0.2003(4) 0.028(4) Uiso 1 1 d
C8 C 0.04446(16) 0.04496(12) 0.17299(2) 0.0146(2) Uani 1 1 d
C9 C 0.23708(17) -0.03992(13) 0.17263(2) 0.0171(2) Uani 1 1 d
H9A H 0.311(2) -0.0452(19) 0.1538(3) 0.023(4) Uiso 1 1 d
C10 C 0.32823(17) -0.11747(13) 0.19877(3) 0.0176(2) Uani 1 1 d
H10A H 0.462(3) -0.174(2) 0.1978(4) 0.028(4) Uiso 1 1 d
C11 C 0.22559(17) -0.10884(13) 0.22608(2) 0.0171(2) Uani 1 1 d
C12 C 0.03139(18) -0.02429(15) 0.22706(3) 0.0198(2) Uani 1 1 d
H12A H -0.051(2) -0.0227(17) 0.2501(3) 0.015(3) Uiso 1 1 d
C13 C -0.05775(17) 0.04971(14) 0.20070(2) 0.0182(2) Uani 1 1 d
H13A H -0.192(2) 0.1057(19) 0.2017(3) 0.025(4) Uiso 1 1 d
C14 C -0.00854(17) 0.53499(12) 0.12952(2) 0.0147(2) Uani 1 1 d
C15 C 0.19169(17) 0.59500(14) 0.12260(2) 0.0175(2) Uani 1 1 d
H15A H 0.311(2) 0.5785(18) 0.1373(3) 0.019(3) Uiso 1 1 d
C16 C 0.22285(18) 0.67989(14) 0.09527(3) 0.0190(2) Uani 1 1 d
H16A H 0.361(2) 0.7241(19) 0.0916(3) 0.026(4) Uiso 1 1 d
C17 C 0.05278(18) 0.70606(14) 0.07419(2) 0.0186(2) Uani 1 1 d
C18 C -0.14778(18) 0.64407(14) 0.08044(2) 0.0186(2) Uani 1 1 d
H18A H -0.267(2) 0.6687(19) 0.0660(3) 0.023(4) Uiso 1 1 d
C19 C -0.17659(17) 0.56011(13) 0.10773(2) 0.0164(2) Uani 1 1 d
H19A H -0.316(2) 0.5204(18) 0.1120(3) 0.018(3) Uiso 1 1 d
C20 C 0.5006(2) -0.26069(17) 0.25343(3) 0.0262(3) Uani 1 1 d
H20B H 0.491(3) -0.359(2) 0.2399(4) 0.032(4) Uiso 1 1 d
H20A H 0.615(2) -0.186(2) 0.2463(4) 0.028(4) Uiso 1 1 d
H20C H 0.534(3) -0.295(2) 0.2746(4) 0.033(4) Uiso 1 1 d
C21 C 0.44536(19) 0.11404(16) 0.04469(3) 0.0241(2) Uani 1 1 d
C22 C 0.6427(2) 0.21820(16) 0.05010(3) 0.0248(2) Uani 1 1 d
H22B H 0.766(3) 0.138(2) 0.0538(4) 0.033(4) Uiso 1 1 d
H22A H 0.621(3) 0.290(2) 0.0692(4) 0.034(4) Uiso 1 1 d
C23 C 0.67769(18) 0.33731(15) 0.02314(3) 0.0195(2) Uani 1 1 d
H23B H 0.716(2) 0.270(2) 0.0051(4) 0.026(4) Uiso 1 1 d
H23A H 0.800(3) 0.408(2) 0.0282(4) 0.029(4) Uiso 1 1 d
C24 C 0.48085(17) 0.44241(14) 0.01377(2) 0.0196(2) Uani 1 1 d
H24A H 0.448(2) 0.518(2) 0.0322(4) 0.027(4) Uiso 1 1 d
C25 C 0.29098(18) 0.32494(16) 0.00742(3) 0.0232(2) Uani 1 1 d
H25B H 0.161(3) 0.389(2) 0.0025(4) 0.031(4) Uiso 1 1 d
H25A H 0.323(3) 0.249(2) -0.0103(4) 0.036(4) Uiso 1 1 d
C26 C 0.2484(2) 0.21098(18) 0.03481(3) 0.0290(3) Uani 1 1 d
H26A H 0.129(3) 0.124(2) 0.0286(4) 0.039(4) Uiso 1 1 d
H26B H 0.214(3) 0.288(2) 0.0525(4) 0.041(5) Uiso 1 1 d

loop_
_atom_site_aniso_label
_atom_site_aniso_U_11
_atom_site_aniso_U_22
_atom_site_aniso_U_33
_atom_site_aniso_U_23
_atom_site_aniso_U_13
_atom_site_aniso_U_12
O1 0.0141(4) 0.0204(4) 0.0384(5) 0.0010(3) 0.0018(3) 0.0001(3)
O2 0.0225(4) 0.0252(4) 0.0194(4) 0.0065(3) -0.0006(3) 0.0020(3)
O3 0.0274(5) 0.0339(5) 0.0172(4) 0.0075(3) -0.0010(3) -0.0098(4)
O4 0.0263(5) 0.0273(5) 0.0307(5) 0.0101(4) 0.0002(4) -0.0043(3)
C1 0.0158(5) 0.0151(5) 0.0152(5) 0.0029(4) 0.0008(4) 0.0001(4)
C2 0.0154(5) 0.0144(5) 0.0146(4) 0.0004(4) 0.0012(4) 0.0001(4)
C3 0.0150(5) 0.0143(5) 0.0155(5) 0.0008(4) 0.0006(4) 0.0000(4)
C4 0.0207(5) 0.0185(5) 0.0160(5) 0.0005(4) 0.0040(4) 0.0007(4)
C5 0.0221(5) 0.0180(5) 0.0213(5) -0.0007(4) -0.0021(4) -0.0037(4)
C6 0.0240(6) 0.0176(5) 0.0182(5) -0.0011(4) 0.0044(4) 0.0022(4)
C7 0.0182(5) 0.0180(5) 0.0185(5) 0.0006(4) -0.0019(4) -0.0011(4)
C8 0.0154(5) 0.0121(4) 0.0163(5) 0.0001(4) 0.0011(4) -0.0012(4)
C9 0.0172(5) 0.0174(5) 0.0169(5) -0.0015(4) 0.0031(4) 0.0004(4)
C10 0.0162(5) 0.0157(5) 0.0209(5) -0.0009(4) 0.0005(4) 0.0017(4)
C11 0.0187(5) 0.0140(5) 0.0182(5) 0.0024(4) -0.0016(4) -0.0024(4)
C12 0.0200(5) 0.0222(5) 0.0174(5) 0.0027(4) 0.0039(4) 0.0004(4)
C13 0.0166(5) 0.0189(5) 0.0193(5) 0.0015(4) 0.0035(4) 0.0025(4)
C14 0.0173(5) 0.0117(4) 0.0152(5) -0.0003(4) 0.0013(4) -0.0001(4)
C15 0.0159(5) 0.0182(5) 0.0183(5) 0.0007(4) -0.0009(4) -0.0008(4)
C16 0.0178(5) 0.0196(5) 0.0199(5) 0.0007(4) 0.0024(4) -0.0038(4)
C17 0.0236(5) 0.0175(5) 0.0146(5) 0.0002(4) 0.0013(4) -0.0030(4)
C18 0.0197(5) 0.0200(5) 0.0158(5) -0.0007(4) -0.0024(4) -0.0020(4)
C19 0.0163(5) 0.0150(5) 0.0178(5) -0.0012(4) 0.0009(4) -0.0019(4)
C20 0.0255(6) 0.0263(6) 0.0264(6) 0.0066(5) -0.0031(5) 0.0027(5)
C21 0.0233(6) 0.0295(6) 0.0194(5) 0.0078(4) 0.0014(4) -0.0040(5)
C22 0.0232(6) 0.0281(6) 0.0225(6) 0.0062(5) -0.0039(4) -0.0037(5)
C23 0.0163(5) 0.0231(5) 0.0188(5) 0.0036(4) -0.0019(4) -0.0029(4)
C24 0.0170(5) 0.0229(5) 0.0187(5) 0.0036(4) -0.0001(4) -0.0023(4)
C25 0.0160(5) 0.0275(6) 0.0257(6) 0.0088(5) -0.0031(4) -0.0045(4)
C26 0.0200(6) 0.0327(7) 0.0342(7) 0.0127(5) 0.0026(5) -0.0038(5)

loop_
_atom_type_symbol
_atom_type_description
_atom_type_scat_dispersion_real
_atom_type_scat_dispersion_imag
_atom_type_scat_source
C C 0.0033 0.0016 'International Tables Vol C Tables 4.2.6.8 and 6.1.1.4'
H H 0.0000 0.0000 'International Tables Vol C Tables 4.2.6.8 and 6.1.1.4'
O O 0.0106 0.0060 'International Tables Vol C Tables 4.2.6.8 and 6.1.1.4'

loop_
_geom_angle_atom_site_label_1
_geom_angle_atom_site_label_2
_geom_angle_atom_site_label_3
_geom_angle
_geom_angle_site_symmetry_1
_geom_angle_site_symmetry_3
C11 O2 C20 117.09(9) . .
C17 O3 H3A 108.7(13) . .
O1 C1 C3 118.88(9) . .
O1 C1 C2 118.90(10) . .
C3 C1 C2 122.19(9) . .
C8 C2 C5 107.13(8) . .
C8 C2 C4 112.66(9) . .
C5 C2 C4 108.25(9) . .
C8 C2 C1 109.00(8) . .
C5 C2 C1 108.59(9) . .
C4 C2 C1 111.05(8) . .
C7 C3 C14 112.99(9) . .
C7 C3 C6 107.17(9) . .
C14 C3 C6 108.26(8) . .
C7 C3 C1 113.12(9) . .
C14 C3 C1 106.68(8) . .
C6 C3 C1 108.47(9) . .
C2 C4 H4C 109.5(9) . .
C2 C4 H4B 113.8(9) . .
H4C C4 H4B 108.5(12) . .
C2 C4 H4A 109.8(8) . .
H4C C4 H4A 107.0(12) . .
H4B C4 H4A 108.1(12) . .
C2 C5 H5C 110.9(9) . .
C2 C5 H5B 107.4(9) . .
H5C C5 H5B 107.9(13) . .
C2 C5 H5A 111.0(9) . .
H5C C5 H5A 110.2(13) . .
H5B C5 H5A 109.2(13) . .
C3 C6 H6C 111.1(9) . .
C3 C6 H6B 111.3(9) . .
H6C C6 H6B 107.2(12) . .
C3 C6 H6A 108.5(9) . .
H6C C6 H6A 110.1(13) . .
H6B C6 H6A 108.7(13) . .
C3 C7 H7C 110.0(9) . .
C3 C7 H7B 114.2(9) . .
H7C C7 H7B 106.5(12) . .
C3 C7 H7A 109.2(9) . .
H7C C7 H7A 107.4(13) . .
H7B C7 H7A 109.3(13) . .
C9 C8 C13 117.56(10) . .
C9 C8 C2 122.05(9) . .
C13 C8 C2 120.29(9) . .
C8 C9 C10 121.88(10) . .
C8 C9 H9A 119.3(9) . .
C10 C9 H9A 118.9(9) . .
C11 C10 C9 119.50(10) . .
C11 C10 H10A 120.7(9) . .
C9 C10 H10A 119.8(9) . .
O2 C11 C10 124.85(10) . .
O2 C11 C12 115.38(10) . .
C10 C11 C12 119.76(10) . .
C13 C12 C11 119.74(10) . .
C13 C12 H12A 122.6(7) . .
C11 C12 H12A 117.6(7) . .
C12 C13 C8 121.53(10) . .
C12 C13 H13A 118.6(9) . .
C8 C13 H13A 119.9(9) . .
C15 C14 C19 117.51(10) . .
C15 C14 C3 122.73(9) . .
C19 C14 C3 119.69(9) . .
C14 C15 C16 121.34(10) . .
C14 C15 H15A 119.0(8) . .
C16 C15 H15A 119.6(8) . .
C17 C16 C15 120.17(10) . .
C17 C16 H16A 120.4(9) . .
C15 C16 H16A 119.4(9) . .
O3 C17 C16 122.96(10) . .
O3 C17 C18 117.73(10) . .
C16 C17 C18 119.31(10) . .
C19 C18 C17 119.90(10) . .
C19 C18 H18A 121.4(9) . .
C17 C18 H18A 118.5(9) . .
C18 C19 C14 121.75(10) . .
C18 C19 H19A 119.1(9) . .
C14 C19 H19A 119.1(8) . .
O2 C20 H20B 110.7(10) . .
O2 C20 H20A 111.2(9) . .
H20B C20 H20A 108.2(13) . .
O2 C20 H20C 106.5(10) . .
H20B C20 H20C 110.3(14) . .
H20A C20 H20C 109.9(13) . .
O4 C21 C22 122.03(11) . .
O4 C21 C26 122.93(11) . .
C22 C21 C26 115.03(11) . .
C21 C22 C23 111.71(9) . .
C21 C22 H22B 107.3(9) . .
C23 C22 H22B 111.9(9) . .
C21 C22 H22A 107.0(9) . .
C23 C22 H22A 107.9(9) . .
H22B C22 H22A 110.9(13) . .
C24 C23 C22 113.38(9) . .
C24 C23 H23B 107.9(9) . .
C22 C23 H23B 109.0(9) . .
C24 C23 H23A 111.3(9) . .
C22 C23 H23A 109.1(9) . .
H23B C23 H23A 105.9(13) . .
C25 C24 C23 109.01(9) . .
C25 C24 C24 111.95(11) . 3_665
C23 C24 C24 112.17(11) . 3_665
C25 C24 H24A 108.0(9) . .
C23 C24 H24A 107.6(9) . .
C24 C24 H24A 107.9(9) 3_665 .
C24 C25 C26 112.67(10) . .
C24 C25 H25B 110.9(10) . .
C26 C25 H25B 107.6(10) . .
C24 C25 H25A 108.8(10) . .
C26 C25 H25A 107.0(10) . .
H25B C25 H25A 109.8(13) . .
C21 C26 C25 110.67(10) . .
C21 C26 H26A 107.8(10) . .
C25 C26 H26A 109.8(10) . .
C21 C26 H26B 107.1(10) . .
C25 C26 H26B 106.8(10) . .
H26A C26 H26B 114.6(14) . .

loop_
_geom_bond_atom_site_label_1
_geom_bond_atom_site_label_2
_geom_bond_distance
_geom_bond_site_symmetry_2
O1 C1 1.2143(13) .
O2 C11 1.3716(13) .
O2 C20 1.4202(15) .
O3 C17 1.3653(13) .
O3 H3A 0.86(2) .
O4 C21 1.2252(16) .
C1 C3 1.5499(14) .
C1 C2 1.5516(14) .
C2 C8 1.5333(14) .
C2 C5 1.5389(15) .
C2 C4 1.5413(14) .
C3 C7 1.5373(14) .
C3 C14 1.5386(14) .
C3 C6 1.5446(15) .
C4 H4C 0.985(15) .
C4 H4B 0.975(16) .
C4 H4A 0.990(15) .
C5 H5C 0.994(17) .
C5 H5B 0.991(16) .
C5 H5A 0.990(16) .
C6 H6C 0.981(16) .
C6 H6B 1.010(15) .
C6 H6A 0.988(17) .
C7 H7C 1.000(16) .
C7 H7B 0.993(16) .
C7 H7A 0.993(16) .
C8 C9 1.3883(15) .
C8 C13 1.4004(15) .
C9 C10 1.3961(15) .
C9 H9A 0.967(15) .
C10 C11 1.3873(15) .
C10 H10A 0.955(16) .
C11 C12 1.3975(15) .
C12 C13 1.3868(15) .
C12 H12A 1.155(13) .
C13 H13A 0.960(16) .
C14 C15 1.3948(15) .
C14 C19 1.4002(15) .
C15 C16 1.3951(15) .
C15 H15A 0.971(14) .
C16 C17 1.3911(16) .
C16 H16A 0.957(16) .
C17 C18 1.3947(16) .
C18 C19 1.3876(15) .
C18 H18A 0.975(15) .
C19 H19A 0.961(14) .
C20 H20B 0.979(17) .
C20 H20A 0.995(16) .
C20 H20C 0.978(17) .
C21 C22 1.5020(17) .
C21 C26 1.5043(17) .
C22 C23 1.5378(16) .
C22 H22B 1.008(17) .
C22 H22A 1.030(17) .
C23 C24 1.5329(15) .
C23 H23B 0.994(16) .
C23 H23A 0.973(16) .
C24 C25 1.5315(15) .
C24 C24 1.543(2) 3_665
C24 H24A 1.034(16) .
C25 C26 1.5373(16) .
C25 H25B 0.975(16) .
C25 H25A 1.010(18) .
C26 H26A 1.049(18) .
C26 H26B 1.020(19) .
